data_1542413
loop_
_publ_author_name
'Lim, Hee Nam'
'Dong, Guangbin'

_publ_section_title
;
 Catalytic Cage Formation via Controlled Dimerization of Norbornadienes:
 An Entry to Functionalized HCTDs
 (Heptacyclo[6.6.0.0(2,6).0(3,13).0(4,11).0(5,9).0(10,14)]tetradecanes).
;
_journal_issue 5
_journal_name_full 'Organic letters'
_journal_page_first 1104
_journal_paper_doi 10.1021/acs.orglett.6b00207
_journal_volume 18
_journal_year 2016
_chemical_formula_moiety 'C26 H44 O2 Si2'
_chemical_formula_sum 'C26 H44 O2 Si2'
_chemical_formula_weight 444.79
_space_group_crystal_system monoclinic
_space_group_IT_number 15
_space_group_name_Hall '-C 2yc'
_space_group_name_H-M_alt 'C 1 2/c 1'
_symmetry_space_group_name_Hall '-C 2yc'
_symmetry_space_group_name_H-M 'C 1 2/c 1'
_atom_sites_solution_hydrogens difmap
_audit_creation_method SHELXL-2014/7
_cell_angle_alpha 90
_cell_angle_beta 92.760(12)
_cell_angle_gamma 90
_cell_formula_units_Z 4
_cell_length_a 30.17(2)
_cell_length_b 6.495(4)
_cell_length_c 13.388(8)
_cell_measurement_reflns_used 3228
_cell_measurement_temperature 100(2)
_cell_measurement_theta_max 30.7671
_cell_measurement_theta_min 1.3514
_cell_volume 2620(3)
_computing_structure_refinement 'SHELXL-2014/7 (Sheldrick, 2014)'
_diffrn_ambient_temperature 100(2)
_diffrn_detector_area_resol_mean 28.5714
_diffrn_measured_fraction_theta_full 0.998
_diffrn_measured_fraction_theta_max 0.907
_diffrn_measurement_device_type 'Saturn724+ (2x2 bin mode)'
_diffrn_measurement_method dtprofit.ref
_diffrn_radiation_type MoK\a
_diffrn_radiation_wavelength 0.71075
_diffrn_reflns_av_R_equivalents 0.0446
_diffrn_reflns_av_unetI/netI 0.0478
_diffrn_reflns_laue_measured_fraction_full 0.998
_diffrn_reflns_laue_measured_fraction_max 0.907
_diffrn_reflns_limit_h_max 41
_diffrn_reflns_limit_h_min -42
_diffrn_reflns_limit_k_max 9
_diffrn_reflns_limit_k_min -9
_diffrn_reflns_limit_l_max 17
_diffrn_reflns_limit_l_min -19
_diffrn_reflns_number 16687
_diffrn_reflns_point_group_measured_fraction_full 0.998
_diffrn_reflns_point_group_measured_fraction_max 0.907
_diffrn_reflns_theta_full 25.242
_diffrn_reflns_theta_max 31.116
_diffrn_reflns_theta_min 1.351
_diffrn_source 'Sealed Tube'
_exptl_absorpt_coefficient_mu 0.154
_exptl_absorpt_correction_T_max 1.0000
_exptl_absorpt_correction_T_min 0.8384
_exptl_absorpt_correction_type multi-scan
_exptl_absorpt_process_details 'R.H. Blessing, Acta Crystallogr., Sect A 1995, 51, 33-38'
_exptl_crystal_colour Colorless
_exptl_crystal_density_diffrn 1.127
_exptl_crystal_description Prism
_exptl_crystal_F_000 976
_exptl_crystal_size_max 0.430
_exptl_crystal_size_mid 0.260
_exptl_crystal_size_min 0.080
_refine_diff_density_max 0.404
_refine_diff_density_min -0.344
_refine_diff_density_rms 0.093
_refine_ls_extinction_method none
_refine_ls_goodness_of_fit_ref 1.011
_refine_ls_hydrogen_treatment refall
_refine_ls_matrix_type full
_refine_ls_number_parameters 224
_refine_ls_number_reflns 3825
_refine_ls_number_restraints 0
_refine_ls_restrained_S_all 1.011
_refine_ls_R_factor_all 0.0538
_refine_ls_R_factor_gt 0.0419
_refine_ls_shift/su_max 0.001
_refine_ls_shift/su_mean 0.000
_refine_ls_structure_factor_coef Fsqd
_refine_ls_weighting_details 'w=1/[\s^2^(Fo^2^)+(0.0822P)^2^] where P=(Fo^2^+2Fc^2^)/3'
_refine_ls_weighting_scheme calc
_refine_ls_wR_factor_gt 0.1156
_refine_ls_wR_factor_ref 0.1299
_reflns_Friedel_coverage 0.000
_reflns_number_gt 3065
_reflns_number_total 3825
_reflns_threshold_expression 'I > 2\s(I)'
_cod_data_source_file ol6b00207_si_002.cif
_cod_data_source_block shelx
_cod_depositor_comments
;
The following automatic conversions were performed:

'_exptl_absorpt_correction_type' value 'Multi-scan' changed to
'multi-scan' according to
/usr/data/users/saulius/crontab/automatic-downloads/rss-feeds/ACS/lib/dictionaries/cif_core.dic
dictionary named 'cif_core.dic' version 2.4.2 from 2011-04-26.

Automatic conversion script
Id: cif_fix_values 4268 2015-11-12 08:31:59Z antanas 

 Adding full bibliography for 1542413--1542414.cif.
;
_cod_database_code 1542413
_shelx_shelxl_version_number 2014/7
_shelx_space_group_comment
;
The symmetry employed for this shelxl refinement is uniquely defined
by the following loop, which should always be used as a source of
symmetry information in preference to the above space-group names.
They are only intended as comments.
;
_shelx_estimated_absorpt_t_min 0.937
_shelx_estimated_absorpt_t_max 0.988

loop_
_space_group_symop_operation_xyz
'x, y, z'
'-x, y, -z+1/2'
'x+1/2, y+1/2, z'
'-x+1/2, y+1/2, -z+1/2'
'-x, -y, -z'
'x, -y, z-1/2'
'-x+1/2, -y+1/2, -z'
'x+1/2, -y+1/2, z-1/2'

loop_
_atom_site_label
_atom_site_type_symbol
_atom_site_fract_x
_atom_site_fract_y
_atom_site_fract_z
_atom_site_U_iso_or_equiv
_atom_site_adp_type
_atom_site_occupancy
_atom_site_site_symmetry_order
_atom_site_calc_flag
C1 C 0.48883(4) 0.47859(18) 0.13463(8) 0.0174(2) Uani 1 1 d
C2 C 0.51244(4) 0.64999(17) 0.20066(9) 0.0180(2) Uani 1 1 d
C3 C 0.55899(4) 0.55986(17) 0.22457(8) 0.0170(2) Uani 1 1 d
C4 C 0.54788(4) 0.39181(18) 0.30142(8) 0.0163(2) Uani 1 1 d
C5 C 0.52446(4) 0.22017(16) 0.23486(9) 0.0163(2) Uani 1 1 d
C6 C 0.52506(4) 0.31125(17) 0.12866(8) 0.0168(2) Uani 1 1 d
C7 C 0.56833(4) 0.43655(17) 0.12990(9) 0.0179(2) Uani 1 1 d
C8 C 0.65665(5) 0.4087(2) -0.03084(11) 0.0293(3) Uani 1 1 d
C9 C 0.59973(5) 0.0253(3) -0.02036(12) 0.0340(3) Uani 1 1 d
C10 C 0.68255(4) 0.0699(2) 0.12563(10) 0.0245(3) Uani 1 1 d
C11 C 0.71416(5) -0.0263(2) 0.05230(13) 0.0344(3) Uani 1 1 d
C12 C 0.66348(5) -0.1026(3) 0.19026(13) 0.0369(4) Uani 1 1 d
C13 C 0.70861(5) 0.2227(3) 0.19334(13) 0.0376(4) Uani 1 1 d
O1 O 0.60752(3) 0.31506(13) 0.14423(6) 0.0218(2) Uani 1 1 d
Si1 Si 0.63563(2) 0.20808(5) 0.05507(2) 0.01887(12) Uani 1 1 d
H1 H 0.4775(5) 0.530(3) 0.0623(11) 0.035(4) Uiso 1 1 d
H2 H 0.5128(5) 0.786(2) 0.1677(11) 0.023(4) Uiso 1 1 d
H3 H 0.5822(5) 0.655(2) 0.2467(11) 0.021(3) Uiso 1 1 d
H4 H 0.5737(5) 0.339(3) 0.3404(11) 0.029(4) Uiso 1 1 d
H5 H 0.5400(5) 0.082(2) 0.2426(10) 0.026(4) Uiso 1 1 d
H6 H 0.5205(5) 0.211(2) 0.0759(11) 0.025(4) Uiso 1 1 d
H7 H 0.5716(4) 0.530(2) 0.0684(9) 0.018(3) Uiso 1 1 d
H8A H 0.6710(7) 0.351(4) -0.0855(16) 0.069(6) Uiso 1 1 d
H8B H 0.6770(6) 0.505(3) 0.0058(13) 0.051(5) Uiso 1 1 d
H8C H 0.6333(6) 0.491(3) -0.0615(13) 0.049(5) Uiso 1 1 d
H9A H 0.5770(7) 0.095(3) -0.0597(14) 0.057(6) Uiso 1 1 d
H9B H 0.5856(6) -0.070(3) 0.0187(13) 0.042(5) Uiso 1 1 d
H9C H 0.6179(7) -0.049(3) -0.0649(14) 0.058(6) Uiso 1 1 d
H11A H 0.7289(7) 0.072(4) 0.0124(16) 0.068(6) Uiso 1 1 d
H11B H 0.7006(6) -0.125(3) 0.0074(14) 0.054(6) Uiso 1 1 d
H11C H 0.7396(6) -0.101(3) 0.0913(13) 0.053(5) Uiso 1 1 d
H12A H 0.6457(8) -0.213(4) 0.1496(15) 0.078(7) Uiso 1 1 d
H12B H 0.6435(7) -0.051(3) 0.2393(15) 0.065(6) Uiso 1 1 d
H12C H 0.6877(6) -0.170(3) 0.2328(13) 0.053(5) Uiso 1 1 d
H13A H 0.7336(6) 0.153(3) 0.2320(13) 0.052(5) Uiso 1 1 d
H13B H 0.6912(7) 0.282(3) 0.2449(14) 0.053(6) Uiso 1 1 d
H13C H 0.7206(5) 0.345(3) 0.1585(12) 0.035(4) Uiso 1 1 d

loop_
_atom_site_aniso_label
_atom_site_aniso_U_11
_atom_site_aniso_U_22
_atom_site_aniso_U_33
_atom_site_aniso_U_23
_atom_site_aniso_U_13
_atom_site_aniso_U_12
C1 0.0177(5) 0.0198(5) 0.0149(5) 0.0024(4) 0.0017(4) 0.0020(4)
C2 0.0200(5) 0.0123(5) 0.0222(6) 0.0030(4) 0.0061(5) 0.0007(4)
C3 0.0167(5) 0.0163(5) 0.0185(6) -0.0022(4) 0.0040(4) -0.0037(4)
C4 0.0157(5) 0.0181(5) 0.0150(5) -0.0005(4) 0.0001(4) 0.0003(4)
C5 0.0166(5) 0.0119(5) 0.0205(6) -0.0002(4) 0.0017(4) 0.0013(4)
C6 0.0168(5) 0.0182(5) 0.0154(6) -0.0041(4) 0.0010(4) 0.0011(4)
C7 0.0164(5) 0.0202(5) 0.0175(6) -0.0015(4) 0.0032(4) 0.0010(4)
C8 0.0302(7) 0.0277(6) 0.0310(7) 0.0045(6) 0.0097(6) 0.0029(5)
C9 0.0289(7) 0.0353(7) 0.0379(9) -0.0145(7) 0.0039(6) -0.0057(6)
C10 0.0173(5) 0.0223(6) 0.0345(7) 0.0025(5) 0.0074(5) 0.0009(4)
C11 0.0244(7) 0.0272(7) 0.0531(10) 0.0036(7) 0.0181(7) 0.0050(5)
C12 0.0297(7) 0.0354(8) 0.0466(9) 0.0148(7) 0.0125(7) 0.0039(6)
C13 0.0258(7) 0.0424(9) 0.0437(10) -0.0025(7) -0.0072(7) 0.0002(6)
O1 0.0161(4) 0.0280(5) 0.0215(5) -0.0039(3) 0.0032(3) 0.0039(3)
Si1 0.01630(19) 0.01884(18) 0.0219(2) -0.00329(12) 0.00496(13) -0.00063(11)

loop_
_atom_type_symbol
_atom_type_description
_atom_type_scat_dispersion_real
_atom_type_scat_dispersion_imag
_atom_type_scat_source
C C 0.0033 0.0016 'International Tables Vol C Tables 4.2.6.8 and 6.1.1.4'
H H 0.0000 0.0000 'International Tables Vol C Tables 4.2.6.8 and 6.1.1.4'
O O 0.0106 0.0060 'International Tables Vol C Tables 4.2.6.8 and 6.1.1.4'
Si Si 0.0817 0.0704 'International Tables Vol C Tables 4.2.6.8 and 6.1.1.4'

loop_
_geom_angle_atom_site_label_1
_geom_angle_atom_site_label_2
_geom_angle_atom_site_label_3
_geom_angle
_geom_angle_site_symmetry_1
_geom_angle_site_symmetry_3
C4 C1 C6 107.51(10) 2_655 .
C4 C1 C2 105.39(9) 2_655 .
C6 C1 C2 102.98(10) . .
C4 C1 H1 114.3(9) 2_655 .
C6 C1 H1 111.7(8) . .
C2 C1 H1 114.0(9) . .
C3 C2 C2 107.26(11) . 2_655
C3 C2 C1 103.40(9) . .
C2 C2 C1 104.75(9) 2_655 .
C3 C2 H2 113.8(9) . .
C2 C2 H2 113.3(8) 2_655 .
C1 C2 H2 113.4(8) . .
C7 C3 C2 103.19(9) . .
C7 C3 C4 103.59(10) . .
C2 C3 C4 100.46(9) . .
C7 C3 H3 115.2(9) . .
C2 C3 H3 117.2(9) . .
C4 C3 H3 115.1(9) . .
C1 C4 C3 107.23(10) 2_655 .
C1 C4 C5 105.01(10) 2_655 .
C3 C4 C5 103.23(9) . .
C1 C4 H4 114.0(9) 2_655 .
C3 C4 H4 114.1(9) . .
C5 C4 H4 112.3(10) . .
C6 C5 C5 107.17(11) . 2_655
C6 C5 C4 103.04(9) . .
C5 C5 C4 105.03(9) 2_655 .
C6 C5 H5 114.1(8) . .
C5 C5 H5 114.4(8) 2_655 .
C4 C5 H5 112.1(8) . .
C7 C6 C5 103.94(9) . .
C7 C6 C1 103.27(10) . .
C5 C6 C1 100.51(9) . .
C7 C6 H6 117.2(9) . .
C5 C6 H6 114.0(8) . .
C1 C6 H6 115.8(9) . .
O1 C7 C3 111.17(9) . .
O1 C7 C6 113.98(10) . .
C3 C7 C6 95.47(9) . .
O1 C7 H7 108.8(7) . .
C3 C7 H7 112.3(7) . .
C6 C7 H7 114.6(7) . .
Si1 C8 H8A 112.4(14) . .
Si1 C8 H8B 110.8(11) . .
H8A C8 H8B 109.6(16) . .
Si1 C8 H8C 112.8(11) . .
H8A C8 H8C 104.1(16) . .
H8B C8 H8C 106.8(15) . .
Si1 C9 H9A 112.3(12) . .
Si1 C9 H9B 112.9(11) . .
H9A C9 H9B 106.6(16) . .
Si1 C9 H9C 108.7(12) . .
H9A C9 H9C 108.1(16) . .
H9B C9 H9C 108.0(15) . .
C11 C10 C13 108.93(13) . .
C11 C10 C12 108.85(12) . .
C13 C10 C12 109.41(13) . .
C11 C10 Si1 110.31(11) . .
C13 C10 Si1 109.78(10) . .
C12 C10 Si1 109.55(10) . .
C10 C11 H11A 113.8(13) . .
C10 C11 H11B 114.5(11) . .
H11A C11 H11B 107.0(16) . .
C10 C11 H11C 109.9(10) . .
H11A C11 H11C 104.2(16) . .
H11B C11 H11C 106.8(16) . .
C10 C12 H12A 114.0(12) . .
C10 C12 H12B 112.8(13) . .
H12A C12 H12B 105.8(17) . .
C10 C12 H12C 110.7(11) . .
H12A C12 H12C 109.9(17) . .
H12B C12 H12C 103.0(15) . .
C10 C13 H13A 111.4(11) . .
C10 C13 H13B 113.5(12) . .
H13A C13 H13B 103.4(14) . .
C10 C13 H13C 115.1(10) . .
H13A C13 H13C 108.6(14) . .
H13B C13 H13C 103.9(14) . .
C7 O1 Si1 125.94(8) . .
O1 Si1 C8 110.66(7) . .
O1 Si1 C9 110.69(7) . .
C8 Si1 C9 108.37(8) . .
O1 Si1 C10 103.70(7) . .
C8 Si1 C10 111.75(7) . .
C9 Si1 C10 111.65(8) . .

loop_
_geom_bond_atom_site_label_1
_geom_bond_atom_site_label_2
_geom_bond_distance
_geom_bond_site_symmetry_2
C1 C4 1.5389(17) 2_655
C1 C6 1.5463(17) .
C1 C2 1.5708(17) .
C1 H1 1.065(15) .
C2 C3 1.5409(18) .
C2 C2 1.550(2) 2_655
C2 H2 0.989(14) .
C3 C7 1.5368(17) .
C3 C4 1.5477(17) .
C3 H3 0.970(15) .
C4 C1 1.5390(17) 2_655
C4 C5 1.5733(17) .
C4 H4 0.977(15) .
C5 C6 1.5409(18) .
C5 C5 1.549(2) 2_655
C5 H5 1.018(15) .
C6 C7 1.5378(17) .
C6 H6 0.967(15) .
C7 O1 1.4268(15) .
C7 H7 1.031(13) .
C8 Si1 1.8691(16) .
C8 H8A 0.95(2) .
C8 H8B 0.99(2) .
C8 H8C 0.96(2) .
C9 Si1 1.8700(16) .
C9 H9A 0.96(2) .
C9 H9B 0.927(19) .
C9 H9C 0.960(19) .
C10 C11 1.534(2) .
C10 C13 1.535(2) .
C10 C12 1.544(2) .
C10 Si1 1.8901(15) .
C11 H11A 0.96(2) .
C11 H11B 0.96(2) .
C11 H11C 1.030(19) .
C12 H12A 1.04(2) .
C12 H12B 0.97(2) .
C12 H12C 1.005(19) .
C13 H13A 1.003(18) .
C13 H13B 0.967(19) .
C13 H13C 0.996(17) .
O1 Si1 1.6506(11) .

loop_
_geom_torsion_atom_site_label_1
_geom_torsion_atom_site_label_2
_geom_torsion_atom_site_label_3
_geom_torsion_atom_site_label_4
_geom_torsion
_geom_torsion_site_symmetry_1
_geom_torsion_site_symmetry_4
C4 C1 C2 C3 112.37(10) 2_655 .
C6 C1 C2 C3 -0.20(11) . .
C4 C1 C2 C2 0.15(11) 2_655 2_655
C6 C1 C2 C2 -112.41(10) . 2_655
C2 C2 C3 C7 143.83(8) 2_655 .
C1 C2 C3 C7 33.46(11) . .
C2 C2 C3 C4 37.05(9) 2_655 .
C1 C2 C3 C4 -73.32(10) . .
C7 C3 C4 C1 -143.43(9) . 2_655
C2 C3 C4 C1 -36.96(10) . 2_655
C7 C3 C4 C5 -32.85(11) . .
C2 C3 C4 C5 73.62(10) . .
C1 C4 C5 C6 112.17(10) 2_655 .
C3 C4 C5 C6 -0.05(10) . .
C1 C4 C5 C5 0.09(11) 2_655 2_655
C3 C4 C5 C5 -112.13(10) . 2_655
C5 C5 C6 C7 143.46(8) 2_655 .
C4 C5 C6 C7 32.97(10) . .
C5 C5 C6 C1 36.81(9) 2_655 .
C4 C5 C6 C1 -73.68(11) . .
C4 C1 C6 C7 -144.11(9) 2_655 .
C2 C1 C6 C7 -33.12(11) . .
C4 C1 C6 C5 -36.93(11) 2_655 .
C2 C1 C6 C5 74.07(10) . .
C2 C3 C7 O1 -171.02(9) . .
C4 C3 C7 O1 -66.63(11) . .
C2 C3 C7 C6 -52.66(10) . .
C4 C3 C7 C6 51.73(10) . .
C5 C6 C7 O1 64.07(11) . .
C1 C6 C7 O1 168.64(9) . .
C5 C6 C7 C3 -52.01(10) . .
C1 C6 C7 C3 52.56(10) . .
C3 C7 O1 Si1 -163.78(8) . .
C6 C7 O1 Si1 89.72(12) . .
C7 O1 Si1 C8 60.60(11) . .
C7 O1 Si1 C9 -59.56(12) . .
C7 O1 Si1 C10 -179.43(9) . .
C11 C10 Si1 O1 -175.92(9) . .
C13 C10 Si1 O1 -55.88(11) . .
C12 C10 Si1 O1 64.28(11) . .
C11 C10 Si1 C8 -56.69(11) . .
C13 C10 Si1 C8 63.35(12) . .
C12 C10 Si1 C8 -176.49(10) . .
C11 C10 Si1 C9 64.86(11) . .
C13 C10 Si1 C9 -175.09(11) . .
C12 C10 Si1 C9 -54.93(12) . .
